data_4303059
loop_
_publ_author_name
'Minhye Jo'
'Joobeom Seo'
'Moo Lyong Seo'
'Kyu Seong Choi'
'Seong Keuck Cha'
'Leonard F. Lindoy'
'Shim Sung Lee'

_publ_section_title
;
Donor-Set-Induced Coordination Sphere and Oxidation-State Switching in the
Copper Complexes of O2S2X (X = S, O and NH) Macrocycles
;
_journal_name_full 'Inorganic Chemistry'
_journal_page_first 8186
_journal_page_last 8191
_journal_paper_doi 10.1021/ic901009r
_journal_volume 48
_journal_year 2009
_chemical_formula_sum 'C43 H54 Cl Cu O11 S4'
_chemical_formula_weight 974.09
_chemical_name_systematic
; 
 ? 
;
_space_group_IT_number 14
_symmetry_cell_setting monoclinic
_symmetry_space_group_name_Hall '-P 2ybc'
_symmetry_space_group_name_H-M 'P 1 21/c 1'
_atom_sites_solution_hydrogens geom
_atom_sites_solution_primary direct
_atom_sites_solution_secondary difmap
_audit_creation_method SHELXTL
_cell_angle_alpha 90.00
_cell_angle_beta 97.2910(10)
_cell_angle_gamma 90.00
_cell_formula_units_Z 4
_cell_length_a 10.8795(4)
_cell_length_b 17.3466(6)
_cell_length_c 24.3582(9)
_cell_measurement_reflns_used 5420
_cell_measurement_temperature 173(2)
_cell_measurement_theta_max 24.20
_cell_measurement_theta_min 2.29
_cell_volume 4559.8(3)
_computing_cell_refinement 'Bruker SAINT'
_computing_data_collection 'Bruker SMART'
_computing_data_reduction 'Bruker SAINT'
_computing_molecular_graphics 'Bruker SHELXTL'
_computing_publication_material 'Bruker SHELXTL'
_computing_structure_refinement 'Bruker SHELXTL'
_computing_structure_solution 'Bruker SHELXTL'
_diffrn_ambient_temperature 173(2)
_diffrn_measured_fraction_theta_full 0.995
_diffrn_measured_fraction_theta_max 0.995
_diffrn_measurement_device_type 'CCD area detector'
_diffrn_measurement_method 'phi and omega scans'
_diffrn_radiation_monochromator graphite
_diffrn_radiation_source 'fine-focus sealed tube'
_diffrn_radiation_type MoK\a
_diffrn_radiation_wavelength 0.71073
_diffrn_reflns_av_R_equivalents 0.0860
_diffrn_reflns_av_sigmaI/netI 0.0973
_diffrn_reflns_limit_h_max 14
_diffrn_reflns_limit_h_min -13
_diffrn_reflns_limit_k_max 22
_diffrn_reflns_limit_k_min -22
_diffrn_reflns_limit_l_max 31
_diffrn_reflns_limit_l_min -31
_diffrn_reflns_number 40459
_diffrn_reflns_theta_full 27.50
_diffrn_reflns_theta_max 27.50
_diffrn_reflns_theta_min 1.69
_exptl_absorpt_coefficient_mu 0.778
_exptl_absorpt_correction_T_max 0.8599
_exptl_absorpt_correction_T_min 0.8001
_exptl_absorpt_correction_type 'Empirical (SADABS)'
_exptl_absorpt_process_details 'SADABS, sheldrick, 1996'
_exptl_crystal_colour bright
_exptl_crystal_density_diffrn 1.419
_exptl_crystal_density_method 'not measured'
_exptl_crystal_description block
_exptl_crystal_F_000 2040
_exptl_crystal_size_max 0.30
_exptl_crystal_size_mid 0.20
_exptl_crystal_size_min 0.20
_refine_diff_density_max 0.908
_refine_diff_density_min -0.512
_refine_diff_density_rms 0.085
_refine_ls_extinction_method none
_refine_ls_goodness_of_fit_ref 1.044
_refine_ls_hydrogen_treatment constr
_refine_ls_matrix_type full
_refine_ls_number_parameters 541
_refine_ls_number_reflns 10415
_refine_ls_number_restraints 0
_refine_ls_restrained_S_all 1.044
_refine_ls_R_factor_all 0.1365
_refine_ls_R_factor_gt 0.0523
_refine_ls_shift/su_max 0.008
_refine_ls_shift/su_mean 0.000
_refine_ls_structure_factor_coef Fsqd
_refine_ls_weighting_details 'calc w=1/[\s^2^(Fo^2^)+(0.0507P)^2^+7.0062P] where P=(Fo^2^+2Fc^2^)/3'
_refine_ls_weighting_scheme calc
_refine_ls_wR_factor_gt 0.1091
_refine_ls_wR_factor_ref 0.1530
_reflns_number_gt 5553
_reflns_number_total 10415
_reflns_threshold_expression >2sigma(I)
_cod_data_source_file ic901009r_si_001_3.cif
_cod_data_source_block 3
_cod_depositor_comments
;
The following automatic conversions were performed:
'_symmetry_cell_setting' value 'Monoclinic' changed to 'monoclinic'
according to '/home/saulius/struct/CIF-dictionaries/cif_core.dic'
dictionary named 'cif_core.dic' version 2.4.1 from 2010-06-29.

Automatic conversion script
Id: cif_fix_enum 1527 2010-12-29 10:47:43Z saulius 
;
_cod_database_code 4303059

loop_
_symmetry_equiv_pos_as_xyz
'x, y, z'
'-x, y+1/2, -z+1/2'
'-x, -y, -z'
'x, -y-1/2, z-1/2'

loop_
_atom_site_label
_atom_site_type_symbol
_atom_site_fract_x
_atom_site_fract_y
_atom_site_fract_z
_atom_site_U_iso_or_equiv
_atom_site_adp_type
_atom_site_occupancy
_atom_site_symmetry_multiplicity
_atom_site_calc_flag
_atom_site_refinement_flags
_atom_site_disorder_assembly
_atom_site_disorder_group
Cu1 Cu 0.33253(5) 0.09001(3) 0.15880(2) 0.03125(15) Uani 1 1 d . . .
S1 S 0.23932(11) 0.10374(6) 0.06761(5) 0.0357(3) Uani 1 1 d . . .
S2 S 0.22414(11) 0.17313(6) 0.20880(5) 0.0328(3) Uani 1 1 d . . .
S3 S 0.54251(10) 0.11866(6) 0.16235(5) 0.0319(3) Uani 1 1 d . . .
S4 S 0.32816(11) -0.03356(6) 0.19515(5) 0.0332(3) Uani 1 1 d . . .
O1 O 0.2692(3) 0.35212(18) 0.22364(15) 0.0438(9) Uani 1 1 d . . .
O2 O 0.2562(3) 0.34567(18) 0.10647(15) 0.0441(9) Uani 1 1 d . . .
O3 O 0.0536(3) 0.05589(18) 0.15202(16) 0.0480(9) Uani 1 1 d . . .
O4 O 0.5735(3) 0.08876(17) 0.31148(12) 0.0364(8) Uani 1 1 d . . .
O5 O 0.6673(3) 0.22438(18) 0.26160(13) 0.0359(8) Uani 1 1 d . . .
O6 O 0.5715(3) -0.0439(2) 0.13793(16) 0.0558(10) Uani 1 1 d . . .
C1 C 0.2296(5) 0.4159(3) 0.1881(2) 0.0483(14) Uani 1 1 d . . .
H1A H 0.2472 0.4643 0.2075 0.058 Uiso 1 1 calc R . .
H1B H 0.1412 0.4129 0.1763 0.058 Uiso 1 1 calc R . .
C2 C 0.2986(5) 0.4115(3) 0.1395(2) 0.0502(14) Uani 1 1 d . . .
H2A H 0.2852 0.4581 0.1176 0.060 Uiso 1 1 calc R . .
H2B H 0.3866 0.4068 0.1518 0.060 Uiso 1 1 calc R . .
C3 C 0.3288(4) 0.3226(3) 0.0673(2) 0.0417(13) Uani 1 1 d . . .
C4 C 0.4285(5) 0.3657(3) 0.0535(2) 0.0503(15) Uani 1 1 d . . .
H4A H 0.4463 0.4133 0.0702 0.060 Uiso 1 1 calc R . .
C5 C 0.5003(5) 0.3382(4) 0.0156(3) 0.0579(17) Uani 1 1 d . . .
H5A H 0.5683 0.3666 0.0075 0.070 Uiso 1 1 calc R . .
C6 C 0.4730(5) 0.2692(4) -0.0107(2) 0.0590(16) Uani 1 1 d . . .
H6A H 0.5219 0.2510 -0.0365 0.071 Uiso 1 1 calc R . .
C7 C 0.3718(5) 0.2269(3) 0.0017(2) 0.0490(14) Uani 1 1 d . . .
H7A H 0.3519 0.1809 -0.0169 0.059 Uiso 1 1 calc R . .
C8 C 0.2999(4) 0.2520(3) 0.0412(2) 0.0394(12) Uani 1 1 d . . .
C9 C 0.1923(4) 0.2038(3) 0.0555(2) 0.0385(12) Uani 1 1 d . . .
H9A H 0.1249 0.2063 0.0254 0.046 Uiso 1 1 calc R . .
H9B H 0.1627 0.2245 0.0884 0.046 Uiso 1 1 calc R . .
C10 C 0.0906(5) 0.0551(3) 0.0581(2) 0.0507(15) Uani 1 1 d . . .
H10A H 0.0514 0.0651 0.0207 0.061 Uiso 1 1 calc R . .
H10B H 0.1049 0.0000 0.0614 0.061 Uiso 1 1 calc R . .
C11 C 0.0027(5) 0.0780(3) 0.0977(2) 0.0545(16) Uani 1 1 d . . .
H11A H -0.0104 0.1333 0.0962 0.065 Uiso 1 1 calc R . .
H11B H -0.0766 0.0528 0.0877 0.065 Uiso 1 1 calc R . .
C12 C 0.0060(5) 0.0962(3) 0.1956(3) 0.0571(16) Uani 1 1 d . . .
H12A H -0.0542 0.0643 0.2111 0.069 Uiso 1 1 calc R . .
H12B H -0.0350 0.1430 0.1813 0.069 Uiso 1 1 calc R . .
C13 C 0.1114(5) 0.1158(3) 0.2396(2) 0.0477(14) Uani 1 1 d . . .
H13A H 0.1498 0.0688 0.2552 0.057 Uiso 1 1 calc R . .
H13B H 0.0805 0.1445 0.2692 0.057 Uiso 1 1 calc R . .
C14 C 0.3170(4) 0.2120(3) 0.27063(19) 0.0379(12) Uani 1 1 d . . .
H14A H 0.3402 0.1704 0.2965 0.045 Uiso 1 1 calc R . .
H14B H 0.3924 0.2345 0.2604 0.045 Uiso 1 1 calc R . .
C15 C 0.2464(4) 0.2720(3) 0.2980(2) 0.0388(12) Uani 1 1 d . . .
C16 C 0.2026(5) 0.2588(3) 0.3473(2) 0.0537(15) Uani 1 1 d . . .
H16A H 0.2228 0.2128 0.3659 0.064 Uiso 1 1 calc R . .
C17 C 0.1282(6) 0.3121(4) 0.3706(3) 0.0635(17) Uani 1 1 d . . .
H17A H 0.1001 0.3021 0.4044 0.076 Uiso 1 1 calc R . .
C18 C 0.0974(6) 0.3792(3) 0.3431(3) 0.0608(17) Uani 1 1 d . . .
H18A H 0.0448 0.4141 0.3573 0.073 Uiso 1 1 calc R . .
C19 C 0.1438(5) 0.3957(3) 0.2942(2) 0.0536(15) Uani 1 1 d . . .
H19A H 0.1246 0.4423 0.2763 0.064 Uiso 1 1 calc R . .
C20 C 0.2192(5) 0.3426(3) 0.2718(2) 0.0396(12) Uani 1 1 d . . .
C21 C 0.6332(5) 0.1530(3) 0.34121(19) 0.0388(12) Uani 1 1 d . . .
H21A H 0.6717 0.1362 0.3773 0.047 Uiso 1 1 calc R . .
H21B H 0.5723 0.1922 0.3466 0.047 Uiso 1 1 calc R . .
C22 C 0.7289(5) 0.1858(3) 0.30934(19) 0.0426(12) Uani 1 1 d . . .
H22A H 0.7808 0.2219 0.3322 0.051 Uiso 1 1 calc R . .
H22B H 0.7811 0.1449 0.2981 0.051 Uiso 1 1 calc R . .
C23 C 0.7413(4) 0.2493(2) 0.2232(2) 0.0332(11) Uani 1 1 d . . .
C24 C 0.8629(4) 0.2739(3) 0.2372(2) 0.0411(12) Uani 1 1 d . . .
H24A H 0.8984 0.2750 0.2740 0.049 Uiso 1 1 calc R . .
C25 C 0.9302(5) 0.2967(3) 0.1955(2) 0.0466(14) Uani 1 1 d . . .
H25A H 1.0117 0.3129 0.2045 0.056 Uiso 1 1 calc R . .
C26 C 0.8795(5) 0.2961(3) 0.1413(2) 0.0433(13) Uani 1 1 d . . .
H26A H 0.9265 0.3114 0.1139 0.052 Uiso 1 1 calc R . .
C27 C 0.7571(4) 0.2725(3) 0.1272(2) 0.0370(11) Uani 1 1 d . . .
H27A H 0.7223 0.2723 0.0903 0.044 Uiso 1 1 calc R . .
C28 C 0.6871(4) 0.2494(2) 0.16776(19) 0.0310(10) Uani 1 1 d . . .
C29 C 0.5561(4) 0.2229(2) 0.15357(19) 0.0319(10) Uani 1 1 d . . .
H29A H 0.5271 0.2366 0.1155 0.038 Uiso 1 1 calc R . .
H29B H 0.5039 0.2491 0.1772 0.038 Uiso 1 1 calc R . .
C30 C 0.5907(5) 0.0860(3) 0.0975(2) 0.0430(12) Uani 1 1 d . . .
H30A H 0.5206 0.0861 0.0686 0.052 Uiso 1 1 calc R . .
H30B H 0.6538 0.1202 0.0865 0.052 Uiso 1 1 calc R . .
C31 C 0.6422(5) 0.0048(3) 0.1063(3) 0.0589(16) Uani 1 1 d . . .
H31A H 0.6457 -0.0188 0.0704 0.071 Uiso 1 1 calc R . .
H31B H 0.7263 0.0080 0.1249 0.071 Uiso 1 1 calc R . .
C32 C 0.4627(5) -0.0703(3) 0.1078(2) 0.0580(16) Uani 1 1 d . . .
H32A H 0.4816 -0.1099 0.0820 0.070 Uiso 1 1 calc R . .
H32B H 0.4213 -0.0282 0.0867 0.070 Uiso 1 1 calc R . .
C33 C 0.3786(5) -0.1029(3) 0.1469(2) 0.0449(13) Uani 1 1 d . . .
H33A H 0.4217 -0.1445 0.1678 0.054 Uiso 1 1 calc R . .
H33B H 0.3060 -0.1247 0.1252 0.054 Uiso 1 1 calc R . .
C34 C 0.4572(4) -0.0356(3) 0.25072(18) 0.0357(11) Uani 1 1 d . . .
H34A H 0.4879 -0.0879 0.2559 0.043 Uiso 1 1 calc R . .
H34B H 0.5241 -0.0036 0.2408 0.043 Uiso 1 1 calc R . .
C35 C 0.4161(4) -0.0063(2) 0.30405(18) 0.0323(11) Uani 1 1 d . . .
C36 C 0.3176(5) -0.0410(3) 0.3254(2) 0.0425(12) Uani 1 1 d . . .
H36A H 0.2752 -0.0809 0.3058 0.051 Uiso 1 1 calc R . .
C37 C 0.2807(5) -0.0178(3) 0.3751(2) 0.0511(14) Uani 1 1 d . . .
H37A H 0.2138 -0.0415 0.3885 0.061 Uiso 1 1 calc R . .
C38 C 0.3444(5) 0.0409(3) 0.4046(2) 0.0497(14) Uani 1 1 d . . .
H38A H 0.3208 0.0565 0.4382 0.060 Uiso 1 1 calc R . .
C39 C 0.4422(5) 0.0763(3) 0.3845(2) 0.0403(12) Uani 1 1 d . . .
H39A H 0.4850 0.1154 0.4048 0.048 Uiso 1 1 calc R . .
C40 C 0.4777(4) 0.0543(3) 0.33402(19) 0.0342(11) Uani 1 1 d . . .
O7 O 0.0771(9) 0.5543(5) 0.0999(3) 0.179(4) Uani 1 1 d . . .
C41 C -0.0346(9) 0.6274(5) 0.0548(6) 0.174(6) Uani 1 1 d . . .
H41A H -0.0608 0.6215 0.0908 0.261 Uiso 1 1 calc R . .
H41B H -0.0997 0.6107 0.0270 0.261 Uiso 1 1 calc R . .
H41C H -0.0161 0.6807 0.0488 0.261 Uiso 1 1 calc R . .
C42 C 0.0681(8) 0.5842(5) 0.0517(5) 0.109(3) Uani 1 1 d . . .
C43 C 0.1591(7) 0.5634(4) 0.0130(2) 0.083(3) Uani 1 1 d . . .
H43A H 0.2197 0.5285 0.0311 0.124 Uiso 1 1 calc R . .
H43B H 0.1997 0.6092 0.0024 0.124 Uiso 1 1 calc R . .
H43C H 0.1164 0.5392 -0.0194 0.124 Uiso 1 1 calc R . .
Cl1 Cl 0.17826(11) 0.81183(7) 0.02638(5) 0.0374(3) Uani 1 1 d . . .
O8 O 0.0945(4) 0.8513(3) 0.05622(19) 0.0773(13) Uani 1 1 d . . .
O9 O 0.2572(4) 0.8677(3) 0.00646(18) 0.0762(13) Uani 1 1 d . . .
O10 O 0.1094(4) 0.7715(2) -0.01884(17) 0.0726(13) Uani 1 1 d . . .
O11 O 0.2497(4) 0.7581(2) 0.06119(16) 0.0617(11) Uani 1 1 d . . .

loop_
_atom_site_aniso_label
_atom_site_aniso_U_11
_atom_site_aniso_U_22
_atom_site_aniso_U_33
_atom_site_aniso_U_23
_atom_site_aniso_U_13
_atom_site_aniso_U_12
Cu1 0.0310(3) 0.0249(3) 0.0359(3) -0.0004(2) -0.0032(2) 0.0006(2)
S1 0.0376(7) 0.0277(6) 0.0380(7) 0.0010(5) -0.0104(5) -0.0019(5)
S2 0.0337(6) 0.0234(6) 0.0403(7) -0.0022(5) 0.0013(5) 0.0018(5)
S3 0.0294(6) 0.0291(6) 0.0351(7) -0.0007(5) -0.0039(5) -0.0025(5)
S4 0.0408(7) 0.0239(6) 0.0322(6) -0.0012(5) -0.0057(5) -0.0016(5)
O1 0.053(2) 0.0251(17) 0.049(2) -0.0011(16) -0.0062(18) -0.0018(15)
O2 0.043(2) 0.0315(18) 0.054(2) 0.0037(17) -0.0064(18) -0.0150(15)
O3 0.044(2) 0.0278(18) 0.069(3) -0.0012(18) -0.0026(19) -0.0026(16)
O4 0.048(2) 0.0279(17) 0.0315(18) -0.0062(14) -0.0033(15) -0.0022(15)
O5 0.0354(18) 0.0354(18) 0.0340(19) -0.0003(15) -0.0065(15) 0.0020(14)
O6 0.055(2) 0.052(2) 0.058(3) -0.006(2) 0.000(2) 0.0075(19)
C1 0.054(3) 0.024(3) 0.064(4) 0.002(2) -0.007(3) -0.007(2)
C2 0.056(3) 0.028(3) 0.062(4) 0.004(3) -0.013(3) -0.018(2)
C3 0.035(3) 0.039(3) 0.047(3) 0.017(2) -0.015(2) -0.007(2)
C4 0.043(3) 0.047(3) 0.056(4) 0.021(3) -0.012(3) -0.012(3)
C5 0.045(3) 0.066(4) 0.060(4) 0.031(3) -0.004(3) -0.015(3)
C6 0.049(4) 0.073(4) 0.055(4) 0.025(3) 0.006(3) 0.002(3)
C7 0.048(3) 0.047(3) 0.049(3) 0.014(3) -0.002(3) 0.000(3)
C8 0.030(3) 0.041(3) 0.042(3) 0.017(2) -0.012(2) -0.004(2)
C9 0.035(3) 0.031(3) 0.046(3) 0.008(2) -0.010(2) -0.003(2)
C10 0.052(3) 0.036(3) 0.057(4) 0.001(3) -0.025(3) -0.013(2)
C11 0.035(3) 0.039(3) 0.084(4) 0.016(3) -0.015(3) -0.009(2)
C12 0.042(3) 0.030(3) 0.102(5) -0.004(3) 0.016(3) -0.006(2)
C13 0.055(3) 0.030(3) 0.063(4) 0.001(3) 0.023(3) 0.002(2)
C14 0.041(3) 0.034(3) 0.037(3) 0.001(2) -0.003(2) 0.012(2)
C15 0.040(3) 0.034(3) 0.038(3) -0.008(2) -0.012(2) 0.009(2)
C16 0.066(4) 0.052(3) 0.042(3) -0.006(3) 0.004(3) 0.022(3)
C17 0.076(4) 0.067(4) 0.048(4) -0.013(3) 0.012(3) 0.019(3)
C18 0.061(4) 0.056(4) 0.062(4) -0.033(3) -0.005(3) 0.019(3)
C19 0.064(4) 0.030(3) 0.061(4) -0.017(3) -0.014(3) 0.013(3)
C20 0.043(3) 0.031(3) 0.040(3) -0.009(2) -0.011(2) 0.000(2)
C21 0.053(3) 0.033(3) 0.028(3) -0.005(2) -0.005(2) -0.003(2)
C22 0.049(3) 0.043(3) 0.032(3) -0.004(2) -0.012(2) -0.001(2)
C23 0.032(2) 0.022(2) 0.043(3) -0.003(2) -0.006(2) 0.0013(19)
C24 0.038(3) 0.035(3) 0.047(3) -0.005(2) -0.009(2) -0.003(2)
C25 0.029(3) 0.040(3) 0.067(4) 0.001(3) -0.009(3) -0.007(2)
C26 0.037(3) 0.033(3) 0.060(4) 0.001(3) 0.008(3) -0.004(2)
C27 0.036(3) 0.033(3) 0.040(3) 0.003(2) -0.003(2) -0.002(2)
C28 0.029(2) 0.023(2) 0.039(3) 0.002(2) -0.005(2) 0.0023(18)
C29 0.029(2) 0.030(2) 0.033(3) 0.004(2) -0.009(2) -0.0012(19)
C30 0.039(3) 0.049(3) 0.040(3) -0.002(3) 0.002(2) -0.001(2)
C31 0.055(4) 0.050(3) 0.076(4) -0.008(3) 0.026(3) 0.007(3)
C32 0.060(4) 0.060(4) 0.052(4) -0.032(3) -0.003(3) 0.002(3)
C33 0.065(4) 0.029(3) 0.037(3) -0.011(2) -0.005(3) -0.005(2)
C34 0.046(3) 0.025(2) 0.033(3) -0.002(2) -0.006(2) 0.009(2)
C35 0.046(3) 0.022(2) 0.027(2) 0.0013(19) -0.002(2) 0.009(2)
C36 0.058(3) 0.033(3) 0.035(3) -0.001(2) 0.001(2) -0.001(2)
C37 0.064(4) 0.043(3) 0.049(3) 0.003(3) 0.014(3) -0.007(3)
C38 0.070(4) 0.043(3) 0.037(3) -0.001(2) 0.011(3) 0.007(3)
C39 0.056(3) 0.031(3) 0.032(3) -0.002(2) 0.000(2) 0.004(2)
C40 0.042(3) 0.027(2) 0.032(3) 0.005(2) -0.004(2) 0.006(2)
O7 0.266(10) 0.148(7) 0.110(5) 0.041(5) -0.031(6) -0.072(7)
C41 0.094(7) 0.087(7) 0.358(19) -0.029(9) 0.095(10) -0.022(6)
C42 0.076(6) 0.052(5) 0.190(11) -0.008(6) -0.022(6) -0.012(4)
C43 0.107(6) 0.105(6) 0.046(4) -0.040(4) 0.047(4) -0.073(5)
Cl1 0.0357(6) 0.0409(7) 0.0341(7) 0.0004(5) -0.0010(5) -0.0016(5)
O8 0.079(3) 0.071(3) 0.090(3) -0.016(3) 0.040(3) 0.013(2)
O9 0.066(3) 0.094(3) 0.068(3) 0.034(3) 0.004(2) -0.031(2)
O10 0.079(3) 0.067(3) 0.061(3) -0.018(2) -0.033(2) 0.001(2)
O11 0.069(3) 0.054(2) 0.055(2) 0.013(2) -0.023(2) 0.009(2)

loop_
_atom_type_symbol
_atom_type_description
_atom_type_scat_dispersion_real
_atom_type_scat_dispersion_imag
_atom_type_scat_source
C C 0.0033 0.0016 'International Tables Vol C Tables 4.2.6.8 and 6.1.1.4'
H H 0.0000 0.0000 'International Tables Vol C Tables 4.2.6.8 and 6.1.1.4'
O O 0.0106 0.0060 'International Tables Vol C Tables 4.2.6.8 and 6.1.1.4'
S S 0.1246 0.1234 'International Tables Vol C Tables 4.2.6.8 and 6.1.1.4'
Cl Cl 0.1484 0.1585 'International Tables Vol C Tables 4.2.6.8 and 6.1.1.4'
Cu Cu 0.3201 1.2651 'International Tables Vol C Tables 4.2.6.8 and 6.1.1.4'

loop_
_geom_angle_atom_site_label_1
_geom_angle_atom_site_label_2
_geom_angle_atom_site_label_3
_geom_angle
_geom_angle_site_symmetry_1
_geom_angle_site_symmetry_3
_geom_angle_publ_flag
S2 Cu1 S4 109.83(5) . . ?
S2 Cu1 S3 114.32(5) . . ?
S4 Cu1 S3 104.50(5) . . ?
S2 Cu1 S1 104.43(5) . . ?
S4 Cu1 S1 115.45(4) . . ?
S3 Cu1 S1 108.62(5) . . ?
C10 S1 C9 101.2(2) . . ?
C10 S1 Cu1 110.32(18) . . ?
C9 S1 Cu1 109.28(17) . . ?
C13 S2 C14 101.1(2) . . ?
C13 S2 Cu1 107.07(17) . . ?
C14 S2 Cu1 113.49(15) . . ?
C30 S3 C29 99.8(2) . . ?
C30 S3 Cu1 106.93(17) . . ?
C29 S3 Cu1 107.46(15) . . ?
C33 S4 C34 101.6(2) . . ?
C33 S4 Cu1 110.01(17) . . ?
C34 S4 Cu1 104.48(16) . . ?
C20 O1 C1 119.3(4) . . ?
C3 O2 C2 116.6(4) . . ?
C11 O3 C12 115.2(4) . . ?
C40 O4 C21 116.9(3) . . ?
C23 O5 C22 116.4(4) . . ?
C32 O6 C31 112.9(5) . . ?
O1 C1 C2 107.4(4) . . ?
O2 C2 C1 109.2(4) . . ?
O2 C3 C4 123.0(5) . . ?
O2 C3 C8 117.1(4) . . ?
C4 C3 C8 119.9(5) . . ?
C5 C4 C3 120.3(6) . . ?
C4 C5 C6 120.7(5) . . ?
C5 C6 C7 119.5(6) . . ?
C8 C7 C6 121.2(6) . . ?
C7 C8 C3 118.5(5) . . ?
C7 C8 C9 120.5(5) . . ?
C3 C8 C9 121.0(5) . . ?
C8 C9 S1 110.7(3) . . ?
C11 C10 S1 115.3(4) . . ?
O3 C11 C10 108.9(4) . . ?
O3 C12 C13 109.1(4) . . ?
C12 C13 S2 108.8(4) . . ?
C15 C14 S2 111.2(3) . . ?
C16 C15 C20 118.2(5) . . ?
C16 C15 C14 122.0(5) . . ?
C20 C15 C14 119.8(5) . . ?
C15 C16 C17 122.1(5) . . ?
C18 C17 C16 119.0(6) . . ?
C17 C18 C19 120.5(5) . . ?
C18 C19 C20 120.0(5) . . ?
O1 C20 C19 125.3(5) . . ?
O1 C20 C15 114.5(4) . . ?
C19 C20 C15 120.2(5) . . ?
O4 C21 C22 109.5(4) . . ?
O5 C22 C21 108.4(4) . . ?
O5 C23 C24 123.3(4) . . ?
O5 C23 C28 116.3(4) . . ?
C24 C23 C28 120.4(5) . . ?
C25 C24 C23 118.8(5) . . ?
C26 C25 C24 121.5(5) . . ?
C25 C26 C27 119.8(5) . . ?
C28 C27 C26 120.3(5) . . ?
C27 C28 C23 119.1(4) . . ?
C27 C28 C29 121.3(4) . . ?
C23 C28 C29 119.6(4) . . ?
C28 C29 S3 111.4(3) . . ?
C31 C30 S3 108.0(4) . . ?
O6 C31 C30 114.1(4) . . ?
O6 C32 C33 109.5(5) . . ?
C32 C33 S4 114.6(3) . . ?
C35 C34 S4 110.3(3) . . ?
C36 C35 C40 118.1(4) . . ?
C36 C35 C34 120.2(4) . . ?
C40 C35 C34 121.6(4) . . ?
C37 C36 C35 121.8(5) . . ?
C38 C37 C36 119.1(5) . . ?
C39 C38 C37 120.4(5) . . ?
C38 C39 C40 120.6(5) . . ?
O4 C40 C39 123.0(4) . . ?
O4 C40 C35 117.1(4) . . ?
C39 C40 C35 119.9(5) . . ?
O7 C42 C41 98.1(11) . . ?
O7 C42 C43 120.2(9) . . ?
C41 C42 C43 141.7(12) . . ?
O8 Cl1 O9 107.6(3) . . ?
O8 Cl1 O11 110.5(3) . . ?
O9 Cl1 O11 110.0(3) . . ?
O8 Cl1 O10 108.9(3) . . ?
O9 Cl1 O10 110.5(3) . . ?
O11 Cl1 O10 109.3(2) . . ?

loop_
_geom_bond_atom_site_label_1
_geom_bond_atom_site_label_2
_geom_bond_distance
_geom_bond_site_symmetry_2
_geom_bond_publ_flag
Cu1 S2 2.3061(13) . ?
Cu1 S4 2.3219(12) . ?
Cu1 S3 2.3288(12) . ?
Cu1 S1 2.3338(13) . ?
S1 C10 1.813(5) . ?
S1 C9 1.824(5) . ?
S2 C13 1.815(5) . ?
S2 C14 1.832(5) . ?
S3 C30 1.816(5) . ?
S3 C29 1.830(4) . ?
S4 C33 1.815(5) . ?
S4 C34 1.823(4) . ?
O1 C20 1.364(6) . ?
O1 C1 1.437(6) . ?
O2 C3 1.374(6) . ?
O2 C2 1.439(6) . ?
O3 C11 1.421(6) . ?
O3 C12 1.421(6) . ?
O4 C40 1.376(6) . ?
O4 C21 1.438(5) . ?
O5 C23 1.379(6) . ?
O5 C22 1.432(5) . ?
O6 C32 1.389(6) . ?
O6 C31 1.431(6) . ?
C1 C2 1.481(7) . ?
C3 C4 1.392(7) . ?
C3 C8 1.398(7) . ?
C4 C5 1.370(8) . ?
C5 C6 1.371(8) . ?
C6 C7 1.388(7) . ?
C7 C8 1.386(7) . ?
C8 C9 1.514(6) . ?
C10 C11 1.496(8) . ?
C12 C13 1.506(8) . ?
C14 C15 1.500(6) . ?
C15 C16 1.367(7) . ?
C15 C20 1.396(7) . ?
C16 C17 1.397(7) . ?
C17 C18 1.363(8) . ?
C18 C19 1.381(8) . ?
C19 C20 1.389(7) . ?
C21 C22 1.488(7) . ?
C23 C24 1.391(6) . ?
C23 C28 1.404(6) . ?
C24 C25 1.384(7) . ?
C25 C26 1.364(7) . ?
C26 C27 1.395(6) . ?
C27 C28 1.381(6) . ?
C28 C29 1.496(6) . ?
C30 C31 1.521(7) . ?
C32 C33 1.511(7) . ?
C34 C35 1.514(6) . ?
C35 C36 1.386(7) . ?
C35 C40 1.401(6) . ?
C36 C37 1.382(7) . ?
C37 C38 1.381(7) . ?
C38 C39 1.372(7) . ?
C39 C40 1.388(6) . ?
O7 C42 1.276(11) . ?
C41 C42 1.357(11) . ?
C42 C43 1.496(12) . ?
Cl1 O8 1.412(4) . ?
Cl1 O9 1.421(4) . ?
Cl1 O11 1.423(3) . ?
Cl1 O10 1.433(4) . ?
